data_1541010
loop_
_publ_author_name
'Stoll, H.'
'Hoppe, R.'

_publ_section_title
;
 Zur Konstitution von 'K Pb O2'
;
_journal_name_full 'Zeitschrift fuer Anorganische und Allgemeine Chemie'
_journal_page_first 87
_journal_page_last 102
_journal_volume 549
_journal_year 1987
_chemical_formula_sum 'K2 O4 Pb2'
_chemical_name_systematic 'K2 Pb2 O4'
_space_group_IT_number 2
_symmetry_space_group_name_Hall '-P 1'
_symmetry_space_group_name_H-M 'P -1'
_cell_angle_alpha 118
_cell_angle_beta 106.15
_cell_angle_gamma 93.44
_cell_formula_units_Z 4
_cell_length_a 12.9594
_cell_length_b 7.5335
_cell_length_c 6.9712
_cell_volume 562.452
_citation_journal_id_ASTM ZAACAB
_cod_data_source_file Stoll_ZAACAB_1987_453.cif
_cod_data_source_block K2O4Pb2
_cod_original_cell_volume 562.4521
_cod_database_code 1541010

loop_
_symmetry_equiv_pos_as_xyz
x,y,z
-x,-y,-z

loop_
_atom_site_label
_atom_site_type_symbol
_atom_site_fract_x
_atom_site_fract_y
_atom_site_fract_z
_atom_site_occupancy
_atom_site_U_iso_or_equiv
K1 K+1 0.74 0.9898 0.4854 1 0.0
Pb2 Pb+4 0.7451 0.4987 0.9822 1 0.0
Pb4 Pb+2 0.5346 0.2656 0.0253 1 0.0
K2 K+1 0.506 0.7554 0.5102 1 0.0
O3 O-2 0.8557 0.7877 0.2071 1 0.0
O6 O-2 0.8607 0.4324 0.2652 1 0.0
O1 O-2 0.1628 0.5987 0.2482 1 0.0
O2 O-2 0.6462 0.5788 0.2392 1 0.0
O8 O-2 0.6475 0.5991 0.74 1 0.0
O4 O-2 0.6472 0.2081 0.281 1 0.0
O5 O-2 0.6398 0.202 0.8014 1 0.0
K4 K+1 0.0209 0.7406 0.0174 1 0.0
K3 K+1 0.2272 0.9989 0.9718 1 0.0
Pb1 Pb+4 0.2466 0.4999 0.4879 1 0.0
Pb3 Pb+2 0.0279 0.2508 0.5156 1 0.0
O7 O-2 0.8598 0.7973 0.6766 1 0.0
